data_4330472
loop_
_publ_author_name
'Sk Md Towsif Abtab'
'Manoranjan Maity'
'Kisholoy Bhattacharya'
'E. Carolina Sa\~nudo'
'Muktimoy Chaudhury'

_publ_section_title
;
 Syntheses, Structures, and Magnetic Properties of a Family of
 Tetranuclear Hydroxido-Bridged NiII2LnIII2 (Ln = La, Gd, Tb, and Dy)
 Complexes: Display of Slow Magnetic Relaxation by the
 Zinc(II)-Dysprosium(III) Analogue
;
_journal_name_full 'Inorganic Chemistry'
_journal_page_first 10211
_journal_page_last 10221
_journal_paper_doi 10.1021/ic301138r
_journal_volume 51
_journal_year 2012
_chemical_formula_sum 'C78 H103 Cl La2 N4 Ni2 O20'
_chemical_formula_weight 1847.33
_chemical_name_systematic
; 
 ? 
;
_space_group_IT_number 14
_symmetry_cell_setting monoclinic
_symmetry_space_group_name_Hall '-P 2ybc'
_symmetry_space_group_name_H-M 'P 1 21/c 1'
_atom_sites_solution_hydrogens geom
_atom_sites_solution_primary direct
_atom_sites_solution_secondary difmap
_audit_creation_method SHELXL-97
_cell_angle_alpha 90.00
_cell_angle_beta 92.853(2)
_cell_angle_gamma 90.00
_cell_formula_units_Z 4
_cell_length_a 12.5011(5)
_cell_length_b 23.4242(10)
_cell_length_c 28.2129(12)
_cell_measurement_temperature 298(2)
_cell_volume 8251.3(6)
_computing_cell_refinement 'BRUKER APEX II'
_computing_data_collection 'BRUKER APEX II'
_computing_data_reduction 'BRUKER APEX II'
_computing_molecular_graphics 'MERCURY 2.2, PLATON-97'
_computing_publication_material 'MERCURY 2.2, PLATON-97'
_computing_structure_refinement 'SHELXL-97 (Sheldrick, 1997)'
_computing_structure_solution 'SHELXS-97 (Sheldrick, 1990)'
_diffrn_ambient_temperature 298(2)
_diffrn_measured_fraction_theta_full 0.995
_diffrn_measured_fraction_theta_max 0.995
_diffrn_measurement_device_type 'CCD AREA DETECTOR'
_diffrn_measurement_method OMEGA-SCAN
_diffrn_radiation_monochromator graphite
_diffrn_radiation_source 'fine-focus sealed tube'
_diffrn_radiation_type MoK\a
_diffrn_radiation_wavelength 0.71073
_diffrn_reflns_av_R_equivalents 0.0641
_diffrn_reflns_av_sigmaI/netI 0.0490
_diffrn_reflns_limit_h_max 15
_diffrn_reflns_limit_h_min -15
_diffrn_reflns_limit_k_max 27
_diffrn_reflns_limit_k_min -28
_diffrn_reflns_limit_l_max 33
_diffrn_reflns_limit_l_min -33
_diffrn_reflns_number 78132
_diffrn_reflns_theta_full 25.31
_diffrn_reflns_theta_max 25.31
_diffrn_reflns_theta_min 1.13
_exptl_absorpt_coefficient_mu 1.566
_exptl_absorpt_correction_T_max 0.7244
_exptl_absorpt_correction_T_min 0.6508
_exptl_absorpt_correction_type multi-scan
_exptl_absorpt_process_details SADABS
_exptl_crystal_colour GREEN
_exptl_crystal_density_diffrn 1.487
_exptl_crystal_description block
_exptl_crystal_F_000 3784
_exptl_crystal_size_max 0.30
_exptl_crystal_size_mid 0.26
_exptl_crystal_size_min 0.22
_refine_diff_density_max 1.461
_refine_diff_density_min -1.121
_refine_diff_density_rms 0.112
_refine_ls_extinction_method none
_refine_ls_goodness_of_fit_ref 1.322
_refine_ls_hydrogen_treatment constr
_refine_ls_matrix_type full
_refine_ls_number_parameters 981
_refine_ls_number_reflns 14939
_refine_ls_number_restraints 0
_refine_ls_restrained_S_all 1.322
_refine_ls_R_factor_all 0.0861
_refine_ls_R_factor_gt 0.0627
_refine_ls_shift/su_max 0.001
_refine_ls_shift/su_mean 0.000
_refine_ls_structure_factor_coef Fsqd
_refine_ls_weighting_details 'calc w=1/[\s^2^(Fo^2^)+(0.1000P)^2^+0.2849P] where P=(Fo^2^+2Fc^2^)/3'
_refine_ls_weighting_scheme calc
_refine_ls_wR_factor_gt 0.1835
_refine_ls_wR_factor_ref 0.1970
_reflns_number_gt 11403
_reflns_number_total 14939
_reflns_threshold_expression >2sigma(I)
_cod_data_source_file ic301138r_si_002_3.cif
_cod_data_source_block Complex_5_Ni2La2
_cod_database_code 4330472

loop_
_symmetry_equiv_pos_as_xyz
'x, y, z'
'-x, y+1/2, -z+1/2'
'-x, -y, -z'
'x, -y-1/2, z-1/2'

loop_
_atom_site_label
_atom_site_type_symbol
_atom_site_fract_x
_atom_site_fract_y
_atom_site_fract_z
_atom_site_U_iso_or_equiv
_atom_site_adp_type
_atom_site_occupancy
_atom_site_symmetry_multiplicity
_atom_site_calc_flag
_atom_site_refinement_flags
La1 La 0.28477(3) 0.569022(19) 0.198277(13) 0.03941(14) Uani 1 1 d .
La2 La 0.38444(3) 0.586638(18) 0.332372(13) 0.03856(14) Uani 1 1 d .
Ni1 Ni 0.18228(7) 0.65654(4) 0.27834(3) 0.0363(2) Uani 1 1 d .
Ni2 Ni 0.50866(7) 0.63219(4) 0.23775(3) 0.0384(2) Uani 1 1 d .
O4 O 0.5517(4) 0.6309(2) 0.31012(15) 0.0450(12) Uani 1 1 d .
O2 O 0.1356(4) 0.6342(2) 0.20908(15) 0.0439(12) Uani 1 1 d .
O1 O 0.2678(4) 0.6682(2) 0.34235(15) 0.0430(12) Uani 1 1 d .
O10 O 0.2193(4) 0.56910(19) 0.28230(15) 0.0389(11) Uani 1 1 d .
O3 O 0.4278(3) 0.6284(2) 0.17159(15) 0.0421(11) Uani 1 1 d .
O9 O 0.3473(3) 0.6533(2) 0.25580(14) 0.0384(11) Uani 1 1 d .
O11 O 0.4434(4) 0.5519(2) 0.25276(15) 0.0411(11) Uani 1 1 d .
N1 N 0.1424(5) 0.7429(3) 0.2608(2) 0.0452(14) Uani 1 1 d .
N2 N 0.0401(5) 0.6589(3) 0.31409(19) 0.0423(14) Uani 1 1 d .
N3 N 0.5739(5) 0.7155(3) 0.2364(2) 0.0480(15) Uani 1 1 d .
N4 N 0.6506(5) 0.6074(3) 0.2067(2) 0.0510(16) Uani 1 1 d .
C23 C 0.4771(6) 0.6307(4) 0.1294(2) 0.0475(19) Uani 1 1 d .
C12 C 0.0316(6) 0.7502(4) 0.2719(3) 0.053(2) Uani 1 1 d .
H12A H -0.0142 0.7354 0.2460 0.063 Uiso 1 1 calc R
H12B H 0.0163 0.7905 0.2752 0.063 Uiso 1 1 calc R
C10 C -0.0425(6) 0.6254(4) 0.2885(3) 0.061(2) Uani 1 1 d .
H10A H -0.1091 0.6295 0.3037 0.091 Uiso 1 1 calc R
H10B H -0.0219 0.5859 0.2887 0.091 Uiso 1 1 calc R
H10C H -0.0507 0.6387 0.2563 0.091 Uiso 1 1 calc R
C1 C 0.2280(5) 0.6851(3) 0.3842(2) 0.0393(16) Uani 1 1 d .
C6 C 0.1261(5) 0.6690(3) 0.3962(2) 0.0402(16) Uani 1 1 d .
C42 C 0.6220(5) 0.6667(3) 0.3345(2) 0.0421(17) Uani 1 1 d .
C2 C 0.2911(6) 0.7210(3) 0.4144(2) 0.0451(17) Uani 1 1 d .
O5 O 0.2209(4) 0.5612(2) 0.11622(17) 0.0525(13) Uani 1 1 d .
O7 O 0.4378(4) 0.5996(2) 0.41489(18) 0.0571(14) Uani 1 1 d .
O6 O 0.3855(5) 0.4950(3) 0.15601(19) 0.0695(17) Uani 1 1 d .
O8 O 0.2633(5) 0.5329(3) 0.38396(17) 0.0637(16) Uani 1 1 d .
O13 O 0.4832(5) 0.4923(3) 0.3493(2) 0.0779(19) Uani 1 1 d .
C44 C 0.6999(8) 0.5825(4) 0.3809(3) 0.068(3) Uani 1 1 d .
H44A H 0.7589 0.5757 0.4033 0.101 Uiso 1 1 calc R
H44B H 0.7112 0.5621 0.3521 0.101 Uiso 1 1 calc R
H44C H 0.6347 0.5697 0.3941 0.101 Uiso 1 1 calc R
C19 C -0.0091(5) 0.6368(4) 0.1509(2) 0.050(2) Uani 1 1 d .
C14 C 0.1575(6) 0.7549(4) 0.2093(3) 0.053(2) Uani 1 1 d .
H14A H 0.2297 0.7443 0.2017 0.064 Uiso 1 1 calc R
H14B H 0.1496 0.7956 0.2036 0.064 Uiso 1 1 calc R
C41 C 0.6920(6) 0.6450(4) 0.3706(3) 0.054(2) Uani 1 1 d .
C28 C 0.5740(7) 0.6040(4) 0.1239(3) 0.056(2) Uani 1 1 d .
C37 C 0.6231(6) 0.7238(3) 0.3235(3) 0.0473(18) Uani 1 1 d .
C20 C 0.0723(6) 0.6648(4) 0.1793(2) 0.0462(18) Uani 1 1 d .
C15 C 0.0790(6) 0.7233(4) 0.1768(2) 0.051(2) Uani 1 1 d .
C34 C 0.6916(6) 0.7071(4) 0.2302(3) 0.059(2) Uani 1 1 d .
H34A H 0.7272 0.6971 0.2604 0.071 Uiso 1 1 calc R
H34B H 0.7229 0.7422 0.2191 0.071 Uiso 1 1 calc R
C13 C 0.2118(7) 0.7834(4) 0.2890(3) 0.061(2) Uani 1 1 d .
H13A H 0.1923 0.8219 0.2806 0.092 Uiso 1 1 calc R
H13B H 0.2854 0.7770 0.2823 0.092 Uiso 1 1 calc R
H13C H 0.2025 0.7775 0.3222 0.092 Uiso 1 1 calc R
C24 C 0.4285(7) 0.6625(4) 0.0926(3) 0.060(2) Uani 1 1 d .
C16 C 0.0090(7) 0.7554(4) 0.1461(3) 0.063(2) Uani 1 1 d .
H16 H 0.0136 0.7950 0.1451 0.076 Uiso 1 1 calc R
C5 C 0.0887(6) 0.6860(4) 0.4389(2) 0.053(2) Uani 1 1 d .
H5 H 0.0205 0.6746 0.4468 0.064 Uiso 1 1 calc R
C7 C 0.0567(6) 0.6342(3) 0.3629(2) 0.0457(18) Uani 1 1 d .
H7A H -0.0126 0.6295 0.3764 0.055 Uiso 1 1 calc R
H7B H 0.0883 0.5966 0.3603 0.055 Uiso 1 1 calc R
O12 O 0.1736(6) 0.4755(3) 0.2052(2) 0.083(2) Uani 1 1 d .
C38 C 0.6899(6) 0.7607(4) 0.3498(3) 0.059(2) Uani 1 1 d .
H38 H 0.6899 0.7993 0.3421 0.070 Uiso 1 1 calc R
C40 C 0.7543(6) 0.6849(5) 0.3964(3) 0.063(2) Uani 1 1 d .
H40 H 0.7976 0.6715 0.4217 0.075 Uiso 1 1 calc R
C39 C 0.7562(6) 0.7416(5) 0.3873(3) 0.063(2) Uani 1 1 d .
C36 C 0.5575(6) 0.7465(4) 0.2820(3) 0.0531(19) Uani 1 1 d .
H36A H 0.5749 0.7865 0.2778 0.064 Uiso 1 1 calc R
H36B H 0.4824 0.7442 0.2889 0.064 Uiso 1 1 calc R
C29 C 0.6265(6) 0.5710(4) 0.1642(3) 0.057(2) Uani 1 1 d .
H29A H 0.5797 0.5400 0.1728 0.069 Uiso 1 1 calc R
H29B H 0.6925 0.5544 0.1539 0.069 Uiso 1 1 calc R
C33 C 0.7074(7) 0.6598(4) 0.1946(3) 0.062(2) Uani 1 1 d .
H33A H 0.6818 0.6727 0.1634 0.075 Uiso 1 1 calc R
H33B H 0.7832 0.6516 0.1934 0.075 Uiso 1 1 calc R
C43 C 0.8294(7) 0.7818(5) 0.4160(4) 0.091(4) Uani 1 1 d .
H43A H 0.8409 0.7672 0.4476 0.137 Uiso 1 1 calc R
H43B H 0.7968 0.8189 0.4171 0.137 Uiso 1 1 calc R
H43C H 0.8969 0.7848 0.4013 0.137 Uiso 1 1 calc R
C27 C 0.6264(7) 0.6108(4) 0.0807(3) 0.068(3) Uani 1 1 d .
H27 H 0.6926 0.5938 0.0770 0.081 Uiso 1 1 calc R
C25 C 0.4825(9) 0.6680(4) 0.0511(3) 0.075(3) Uani 1 1 d .
H25 H 0.4517 0.6901 0.0267 0.090 Uiso 1 1 calc R
C35 C 0.5235(7) 0.7506(4) 0.1973(3) 0.065(2) Uani 1 1 d .
H35A H 0.5612 0.7861 0.1952 0.097 Uiso 1 1 calc R
H35B H 0.4501 0.7579 0.2036 0.097 Uiso 1 1 calc R
H35C H 0.5269 0.7303 0.1678 0.097 Uiso 1 1 calc R
C32 C 0.7182(7) 0.5737(4) 0.2418(3) 0.068(3) Uani 1 1 d .
H32A H 0.7816 0.5609 0.2272 0.103 Uiso 1 1 calc R
H32B H 0.6784 0.5413 0.2521 0.103 Uiso 1 1 calc R
H32C H 0.7379 0.5973 0.2686 0.103 Uiso 1 1 calc R
C30 C 0.3239(7) 0.6918(4) 0.0990(3) 0.070(3) Uani 1 1 d .
H30A H 0.2720 0.6644 0.1086 0.105 Uiso 1 1 calc R
H30B H 0.2992 0.7091 0.0696 0.105 Uiso 1 1 calc R
H30C H 0.3332 0.7207 0.1230 0.105 Uiso 1 1 calc R
C26 C 0.5787(10) 0.6426(5) 0.0444(3) 0.078(3) Uani 1 1 d .
C68 C 0.2507(7) 0.5289(4) 0.4278(3) 0.059(2) Uani 1 1 d .
C69 C 0.1634(8) 0.4907(4) 0.4422(3) 0.068(2) Uani 1 1 d .
C67 C 0.3074(8) 0.5603(4) 0.4626(3) 0.069(3) Uani 1 1 d .
H67 H 0.2834 0.5588 0.4933 0.083 Uiso 1 1 calc R
C66 C 0.3972(7) 0.5938(4) 0.4553(3) 0.056(2) Uani 1 1 d .
C64 C 0.3993(9) 0.6443(5) 0.5343(3) 0.083(3) Uani 1 1 d .
H64 H 0.3270 0.6360 0.5368 0.100 Uiso 1 1 calc R
C74 C 0.0821(9) 0.4746(5) 0.4102(3) 0.082(3) Uani 1 1 d .
H74 H 0.0826 0.4886 0.3794 0.098 Uiso 1 1 calc R
C65 C 0.4515(8) 0.6267(4) 0.4953(3) 0.065(2) Uani 1 1 d .
C73 C 0.0014(10) 0.4392(5) 0.4216(4) 0.100(4) Uani 1 1 d .
H73 H -0.0514 0.4291 0.3987 0.120 Uiso 1 1 calc R
C60 C 0.5574(9) 0.6422(5) 0.4923(3) 0.093(4) Uani 1 1 d .
H60 H 0.5939 0.6333 0.4654 0.112 Uiso 1 1 calc R
C70 C 0.1597(9) 0.4666(5) 0.4876(4) 0.093(4) Uani 1 1 d .
H70 H 0.2151 0.4745 0.5098 0.112 Uiso 1 1 calc R
C3 C 0.2494(7) 0.7359(4) 0.4575(3) 0.056(2) Uani 1 1 d .
H3 H 0.2912 0.7581 0.4785 0.067 Uiso 1 1 calc R
C8 C 0.4001(7) 0.7386(4) 0.4020(3) 0.061(2) Uani 1 1 d .
H8A H 0.4420 0.7054 0.3957 0.092 Uiso 1 1 calc R
H8B H 0.4337 0.7596 0.4279 0.092 Uiso 1 1 calc R
H8C H 0.3953 0.7624 0.3742 0.092 Uiso 1 1 calc R
C4 C 0.1490(7) 0.7193(4) 0.4708(3) 0.058(2) Uani 1 1 d .
C9 C 0.1052(8) 0.7350(5) 0.5182(3) 0.086(3) Uani 1 1 d .
H9A H 0.0310 0.7450 0.5138 0.129 Uiso 1 1 calc R
H9B H 0.1445 0.7669 0.5315 0.129 Uiso 1 1 calc R
H9C H 0.1126 0.7031 0.5394 0.129 Uiso 1 1 calc R
C18 C -0.0747(6) 0.6690(5) 0.1203(3) 0.065(3) Uani 1 1 d .
H18 H -0.1264 0.6502 0.1013 0.078 Uiso 1 1 calc R
C11 C 0.0063(6) 0.7196(4) 0.3175(3) 0.052(2) Uani 1 1 d .
H11A H 0.0440 0.7378 0.3443 0.063 Uiso 1 1 calc R
H11B H -0.0700 0.7217 0.3222 0.063 Uiso 1 1 calc R
C17 C -0.0676(7) 0.7262(5) 0.1168(3) 0.068(3) Uani 1 1 d .
C22 C -0.0215(6) 0.5735(4) 0.1545(3) 0.065(3) Uani 1 1 d .
H22A H -0.0918 0.5627 0.1425 0.098 Uiso 1 1 calc R
H22B H -0.0118 0.5620 0.1871 0.098 Uiso 1 1 calc R
H22C H 0.0312 0.5550 0.1362 0.098 Uiso 1 1 calc R
C21 C -0.1466(8) 0.7595(6) 0.0846(4) 0.106(4) Uani 1 1 d .
H21A H -0.1553 0.7405 0.0545 0.159 Uiso 1 1 calc R
H21B H -0.1198 0.7974 0.0801 0.159 Uiso 1 1 calc R
H21C H -0.2145 0.7614 0.0990 0.159 Uiso 1 1 calc R
C51 C 0.2457(7) 0.5367(4) 0.0784(2) 0.053(2) Uani 1 1 d .
C54 C 0.4993(7) 0.4497(4) 0.1033(3) 0.063(2) Uani 1 1 d .
C53 C 0.4009(8) 0.4828(4) 0.1133(3) 0.064(2) Uani 1 1 d .
C50 C 0.1704(8) 0.5481(5) 0.0350(3) 0.069(3) Uani 1 1 d .
C52 C 0.3332(7) 0.5004(4) 0.0749(3) 0.067(2) Uani 1 1 d .
H52 H 0.3477 0.4867 0.0449 0.080 Uiso 1 1 calc R
C55 C 0.5399(10) 0.4420(5) 0.0600(4) 0.094(4) Uani 1 1 d .
H55 H 0.5049 0.4590 0.0338 0.113 Uiso 1 1 calc R
C45 C 0.1045(9) 0.5947(5) 0.0355(3) 0.081(3) Uani 1 1 d .
H45 H 0.1049 0.6181 0.0622 0.098 Uiso 1 1 calc R
C46 C 0.0369(10) 0.6070(6) -0.0036(4) 0.108(4) Uani 1 1 d .
H46 H -0.0063 0.6394 -0.0040 0.130 Uiso 1 1 calc R
C63 C 0.4548(10) 0.6749(5) 0.5703(4) 0.089(3) Uani 1 1 d .
H63 H 0.4192 0.6870 0.5967 0.107 Uiso 1 1 calc R
C49 C 0.1665(9) 0.5142(6) -0.0042(3) 0.102(4) Uani 1 1 d .
H49 H 0.2122 0.4829 -0.0048 0.123 Uiso 1 1 calc R
C31 C 0.6411(9) 0.6530(5) -0.0006(3) 0.096(4) Uani 1 1 d .
H31A H 0.7114 0.6368 0.0037 0.143 Uiso 1 1 calc R
H31B H 0.6468 0.6932 -0.0061 0.143 Uiso 1 1 calc R
H31C H 0.6038 0.6353 -0.0273 0.143 Uiso 1 1 calc R
C56 C 0.6286(12) 0.4109(6) 0.0534(6) 0.113(5) Uani 1 1 d .
H56 H 0.6505 0.4049 0.0228 0.136 Uiso 1 1 calc R
C61 C 0.6091(11) 0.6711(6) 0.5294(4) 0.115(5) Uani 1 1 d .
H61 H 0.6815 0.6794 0.5276 0.137 Uiso 1 1 calc R
C57 C 0.6859(11) 0.3885(6) 0.0905(6) 0.119(5) Uani 1 1 d .
H57 H 0.7482 0.3679 0.0858 0.143 Uiso 1 1 calc R
C59 C 0.5543(11) 0.4260(5) 0.1407(5) 0.108(4) Uani 1 1 d .
H59 H 0.5281 0.4292 0.1709 0.129 Uiso 1 1 calc R
C62 C 0.5602(12) 0.6872(6) 0.5669(4) 0.113(5) Uani 1 1 d .
H62 H 0.5974 0.7069 0.5912 0.136 Uiso 1 1 calc R
C47 C 0.0347(13) 0.5710(9) -0.0417(5) 0.139(7) Uani 1 1 d .
H47 H -0.0115 0.5788 -0.0677 0.167 Uiso 1 1 calc R
C58 C 0.6513(12) 0.3964(6) 0.1348(6) 0.127(5) Uani 1 1 d .
H58 H 0.6910 0.3825 0.1610 0.152 Uiso 1 1 calc R
C48 C 0.0981(14) 0.5242(9) -0.0426(4) 0.140(6) Uani 1 1 d .
H48 H 0.0952 0.4996 -0.0686 0.168 Uiso 1 1 calc R
C72 C -0.0021(10) 0.4181(5) 0.4675(4) 0.098(4) Uani 1 1 d .
H72 H -0.0582 0.3947 0.4760 0.118 Uiso 1 1 calc R
C71 C 0.0790(11) 0.4324(5) 0.5004(4) 0.105(4) Uani 1 1 d .
H71 H 0.0781 0.4185 0.5312 0.126 Uiso 1 1 calc R
Cl1 Cl 0.9382(3) 0.44363(15) 0.27562(12) 0.1036(10) Uani 1 1 d .
O19 O 1.0286(8) 0.4787(4) 0.2771(3) 0.141(4) Uani 1 1 d .
O17 O 0.8628(10) 0.4676(8) 0.3076(4) 0.213(7) Uani 1 1 d .
O20 O 0.8932(12) 0.4409(6) 0.2304(4) 0.199(6) Uani 1 1 d .
O18 O 0.9608(12) 0.3917(5) 0.2928(6) 0.228(8) Uani 1 1 d .
C75 C 0.1425(12) 0.4352(5) 0.1694(4) 0.116(5) Uani 1 1 d .
H75A H 0.1865 0.4400 0.1427 0.174 Uiso 1 1 calc R
H75B H 0.0688 0.4413 0.1595 0.174 Uiso 1 1 calc R
H75C H 0.1513 0.3973 0.1817 0.174 Uiso 1 1 calc R
C76 C 0.4985(12) 0.4631(6) 0.3925(5) 0.134(5) Uani 1 1 d .
H76A H 0.4533 0.4794 0.4155 0.200 Uiso 1 1 calc R
H76B H 0.5721 0.4663 0.4037 0.200 Uiso 1 1 calc R
H76C H 0.4807 0.4235 0.3880 0.200 Uiso 1 1 calc R
O14 O 0.5624(17) 0.4389(5) 0.2794(5) 0.259(11) Uani 1 1 d .
O16 O 0.252(2) 0.4041(17) 0.3275(13) 0.367(19) Uani 1 1 d .
H16A H 0.3144 0.4111 0.3226 0.551 Uiso 1 1 calc R
O15 O 0.3620(13) 0.3991(6) 0.2411(8) 0.262(9) Uani 1 1 d .
C77 C 0.6223(17) 0.3976(8) 0.2812(7) 0.185(9) Uani 1 1 d .
H77A H 0.6784 0.4038 0.3051 0.278 Uiso 1 1 calc R
H77B H 0.6530 0.3925 0.2510 0.278 Uiso 1 1 calc R
H77C H 0.5825 0.3641 0.2889 0.278 Uiso 1 1 calc R
C78 C 0.218(2) 0.3664(11) 0.3000(12) 0.250(16) Uani 1 1 d .
H78A H 0.1871 0.3362 0.3177 0.375 Uiso 1 1 calc R
H78B H 0.2769 0.3515 0.2830 0.375 Uiso 1 1 calc R
H78C H 0.1654 0.3821 0.2779 0.375 Uiso 1 1 calc R

loop_
_atom_site_aniso_label
_atom_site_aniso_U_11
_atom_site_aniso_U_22
_atom_site_aniso_U_33
_atom_site_aniso_U_23
_atom_site_aniso_U_13
_atom_site_aniso_U_12
La1 0.0379(2) 0.0454(3) 0.0346(2) -0.00649(17) -0.00136(16) -0.00098(18)
La2 0.0378(2) 0.0448(3) 0.0327(2) 0.00303(17) -0.00142(16) -0.00238(18)
Ni1 0.0327(5) 0.0415(5) 0.0345(4) -0.0040(4) 0.0001(3) -0.0012(4)
Ni2 0.0314(5) 0.0492(6) 0.0345(4) 0.0016(4) 0.0004(3) -0.0020(4)
O4 0.041(3) 0.056(3) 0.037(2) 0.001(2) -0.004(2) -0.007(2)
O2 0.046(3) 0.053(3) 0.032(2) -0.006(2) -0.004(2) 0.004(2)
O1 0.045(3) 0.051(3) 0.032(2) -0.008(2) -0.002(2) -0.004(2)
O10 0.038(3) 0.041(3) 0.037(2) -0.001(2) -0.001(2) -0.004(2)
O3 0.030(2) 0.059(3) 0.037(2) 0.004(2) 0.0010(19) -0.003(2)
O9 0.033(2) 0.048(3) 0.034(2) -0.001(2) 0.0047(19) -0.003(2)
O11 0.038(3) 0.043(3) 0.042(3) -0.001(2) 0.000(2) -0.003(2)
N1 0.044(4) 0.048(4) 0.043(3) -0.006(3) -0.005(3) 0.006(3)
N2 0.040(3) 0.049(4) 0.038(3) -0.010(3) 0.006(2) -0.006(3)
N3 0.045(4) 0.058(4) 0.041(3) -0.001(3) -0.005(3) -0.005(3)
N4 0.034(3) 0.072(5) 0.047(3) -0.008(3) -0.001(3) 0.000(3)
C23 0.040(4) 0.069(5) 0.033(3) -0.003(3) 0.004(3) -0.010(4)
C12 0.042(4) 0.061(5) 0.056(4) -0.001(4) -0.001(3) 0.014(4)
C10 0.031(4) 0.094(7) 0.057(5) -0.012(4) -0.002(3) -0.017(4)
C1 0.036(4) 0.042(4) 0.040(4) 0.001(3) -0.003(3) 0.000(3)
C6 0.033(4) 0.049(4) 0.039(4) -0.003(3) 0.003(3) -0.002(3)
C42 0.024(3) 0.065(5) 0.038(4) -0.003(3) 0.003(3) -0.005(3)
C2 0.048(4) 0.044(4) 0.043(4) -0.005(3) 0.004(3) -0.010(3)
O5 0.049(3) 0.064(4) 0.044(3) -0.009(2) -0.004(2) 0.000(3)
O7 0.056(3) 0.069(4) 0.046(3) 0.004(3) -0.006(2) -0.010(3)
O6 0.087(5) 0.068(4) 0.052(3) -0.019(3) -0.007(3) 0.024(3)
O8 0.073(4) 0.077(4) 0.041(3) 0.009(3) 0.001(3) -0.031(3)
O13 0.089(5) 0.063(4) 0.081(4) 0.021(3) -0.008(4) 0.017(4)
C44 0.062(6) 0.084(7) 0.055(5) 0.009(4) -0.011(4) -0.001(5)
C19 0.028(4) 0.084(6) 0.039(4) -0.007(4) 0.004(3) -0.010(4)
C14 0.049(5) 0.052(5) 0.059(5) 0.015(4) 0.006(4) 0.004(4)
C41 0.036(4) 0.080(6) 0.043(4) -0.005(4) -0.003(3) -0.004(4)
C28 0.054(5) 0.071(6) 0.043(4) -0.014(4) 0.008(4) -0.004(4)
C37 0.039(4) 0.059(5) 0.044(4) -0.002(4) 0.005(3) -0.001(4)
C20 0.045(4) 0.064(6) 0.030(3) -0.003(3) 0.008(3) 0.004(4)
C15 0.039(4) 0.075(6) 0.038(4) 0.011(4) 0.004(3) 0.012(4)
C34 0.044(4) 0.082(6) 0.052(5) -0.003(4) 0.007(4) -0.019(4)
C13 0.063(5) 0.047(5) 0.072(5) -0.003(4) -0.006(4) -0.006(4)
C24 0.066(6) 0.073(6) 0.041(4) 0.001(4) -0.004(4) -0.005(5)
C16 0.057(5) 0.081(6) 0.052(5) 0.023(4) 0.010(4) 0.030(5)
C5 0.045(4) 0.078(6) 0.038(4) 0.003(4) 0.010(3) -0.010(4)
C7 0.036(4) 0.064(5) 0.038(4) -0.007(3) 0.007(3) -0.006(3)
O12 0.101(5) 0.071(4) 0.075(4) -0.016(3) 0.000(4) -0.026(4)
C38 0.049(5) 0.068(6) 0.061(5) -0.017(4) 0.017(4) -0.011(4)
C40 0.036(4) 0.105(8) 0.046(4) -0.008(5) -0.005(3) -0.002(5)
C39 0.041(5) 0.100(8) 0.050(5) -0.023(5) 0.004(4) -0.015(5)
C36 0.046(4) 0.053(5) 0.061(5) -0.005(4) 0.010(4) -0.003(4)
C29 0.037(4) 0.077(6) 0.058(5) -0.016(4) 0.010(4) 0.015(4)
C33 0.047(5) 0.095(7) 0.047(4) -0.008(4) 0.011(4) -0.019(5)
C43 0.057(6) 0.136(10) 0.081(7) -0.051(7) 0.014(5) -0.024(6)
C27 0.054(5) 0.096(7) 0.054(5) -0.024(5) 0.021(4) -0.014(5)
C25 0.112(9) 0.077(7) 0.035(4) 0.006(4) 0.002(5) -0.009(6)
C35 0.080(6) 0.055(5) 0.059(5) 0.016(4) -0.003(4) -0.018(5)
C32 0.033(4) 0.106(8) 0.067(5) 0.002(5) 0.002(4) 0.014(4)
C30 0.070(6) 0.085(7) 0.055(5) 0.014(5) -0.003(4) 0.004(5)
C26 0.115(9) 0.089(8) 0.033(4) -0.012(4) 0.027(5) -0.022(7)
C68 0.064(5) 0.064(6) 0.050(5) 0.017(4) 0.000(4) -0.014(4)
C69 0.071(6) 0.078(7) 0.056(5) 0.014(5) 0.009(4) -0.013(5)
C67 0.081(7) 0.081(7) 0.046(5) 0.010(4) 0.002(4) -0.017(5)
C66 0.069(6) 0.062(6) 0.037(4) 0.003(4) -0.005(4) -0.011(4)
C64 0.092(8) 0.096(8) 0.060(6) -0.004(5) -0.007(5) 0.018(6)
C74 0.087(7) 0.090(8) 0.068(6) 0.016(5) 0.000(5) -0.033(6)
C65 0.083(7) 0.071(6) 0.041(4) 0.001(4) -0.010(4) -0.001(5)
C73 0.099(9) 0.105(9) 0.096(8) 0.015(7) 0.006(7) -0.050(7)
C60 0.086(8) 0.131(10) 0.062(6) -0.015(6) -0.006(5) -0.037(7)
C70 0.082(7) 0.123(10) 0.073(6) 0.038(6) -0.011(5) -0.028(7)
C3 0.066(5) 0.059(5) 0.043(4) -0.012(4) 0.002(4) -0.012(4)
C8 0.066(6) 0.065(6) 0.055(5) -0.014(4) 0.013(4) -0.017(4)
C4 0.070(6) 0.065(6) 0.040(4) -0.019(4) 0.012(4) -0.002(4)
C9 0.076(7) 0.122(9) 0.062(6) -0.032(6) 0.017(5) -0.020(6)
C18 0.040(5) 0.116(9) 0.039(4) -0.003(5) -0.002(3) 0.010(5)
C11 0.050(5) 0.065(6) 0.043(4) -0.012(4) 0.004(3) 0.010(4)
C17 0.046(5) 0.108(9) 0.049(5) 0.013(5) -0.002(4) 0.018(5)
C22 0.030(4) 0.106(8) 0.059(5) -0.018(5) -0.016(4) 0.000(4)
C21 0.063(6) 0.176(13) 0.076(7) 0.049(7) -0.014(5) 0.023(7)
C51 0.064(5) 0.066(6) 0.030(4) -0.010(4) 0.006(3) -0.011(4)
C54 0.062(6) 0.049(5) 0.078(6) -0.009(4) 0.010(5) 0.010(4)
C53 0.075(6) 0.053(5) 0.063(5) -0.020(4) 0.011(5) -0.004(5)
C50 0.077(7) 0.084(7) 0.045(5) -0.011(4) -0.008(4) -0.014(6)
C52 0.068(6) 0.086(7) 0.047(5) -0.023(4) -0.001(4) -0.006(5)
C55 0.091(8) 0.097(9) 0.098(8) -0.011(7) 0.040(7) 0.008(7)
C45 0.078(7) 0.098(9) 0.066(6) -0.007(5) -0.021(5) -0.008(6)
C46 0.108(10) 0.138(11) 0.074(7) 0.009(7) -0.043(7) -0.004(8)
C63 0.109(10) 0.090(8) 0.069(6) -0.018(6) -0.001(6) 0.014(7)
C49 0.096(8) 0.159(12) 0.051(5) -0.039(6) 0.000(5) -0.030(8)
C31 0.106(9) 0.128(10) 0.054(5) -0.010(6) 0.028(5) -0.025(8)
C56 0.103(11) 0.101(10) 0.140(12) -0.027(9) 0.050(9) 0.012(8)
C61 0.096(9) 0.168(14) 0.079(8) -0.037(8) -0.002(7) -0.050(9)
C57 0.080(9) 0.100(10) 0.181(16) -0.023(10) 0.033(10) 0.029(8)
C59 0.125(11) 0.095(9) 0.104(9) -0.014(7) 0.012(8) 0.051(8)
C62 0.143(13) 0.117(11) 0.078(8) -0.035(7) -0.020(8) -0.035(9)
C47 0.121(13) 0.22(2) 0.070(9) 0.014(11) -0.043(9) -0.031(12)
C58 0.131(13) 0.117(11) 0.134(12) 0.010(9) 0.020(10) 0.060(10)
C48 0.157(16) 0.200(19) 0.060(7) -0.030(10) -0.031(9) -0.023(13)
C72 0.094(9) 0.101(9) 0.102(9) 0.019(7) 0.023(7) -0.040(7)
C71 0.120(11) 0.111(10) 0.083(8) 0.042(7) 0.005(7) -0.040(8)
Cl1 0.113(3) 0.086(2) 0.111(2) 0.0140(18) -0.001(2) -0.0240(19)
O19 0.160(9) 0.111(7) 0.157(8) -0.031(6) 0.048(7) -0.083(7)
O17 0.118(9) 0.36(2) 0.172(11) -0.025(12) 0.074(8) 0.003(11)
O20 0.231(15) 0.231(15) 0.128(9) 0.012(9) -0.046(10) -0.083(12)
O18 0.211(14) 0.082(8) 0.38(2) 0.076(11) -0.103(14) -0.049(8)
C75 0.165(14) 0.085(9) 0.099(9) -0.026(7) 0.005(9) -0.054(9)
C76 0.142(13) 0.114(12) 0.144(12) 0.053(10) -0.004(10) 0.032(10)
O14 0.46(3) 0.109(9) 0.226(14) 0.033(9) 0.156(17) 0.138(14)
O16 0.22(2) 0.47(5) 0.41(3) -0.24(3) 0.05(2) -0.05(3)
O15 0.183(14) 0.124(11) 0.47(3) 0.020(14) -0.111(16) 0.009(10)
C77 0.22(2) 0.123(16) 0.22(2) -0.009(14) 0.073(18) 0.031(16)
C78 0.15(2) 0.17(3) 0.43(5) -0.05(3) 0.04(3) 0.037(18)

loop_
_atom_type_symbol
_atom_type_description
_atom_type_scat_dispersion_real
_atom_type_scat_dispersion_imag
_atom_type_scat_source
C C 0.0033 0.0016 'International Tables Vol C Tables 4.2.6.8 and 6.1.1.4'
H H 0.0000 0.0000 'International Tables Vol C Tables 4.2.6.8 and 6.1.1.4'
N N 0.0061 0.0033 'International Tables Vol C Tables 4.2.6.8 and 6.1.1.4'
O O 0.0106 0.0060 'International Tables Vol C Tables 4.2.6.8 and 6.1.1.4'
Cl Cl 0.1484 0.1585 'International Tables Vol C Tables 4.2.6.8 and 6.1.1.4'
Ni Ni 0.3393 1.1124 'International Tables Vol C Tables 4.2.6.8 and 6.1.1.4'
La La -0.2871 2.4523 'International Tables Vol C Tables 4.2.6.8 and 6.1.1.4'

loop_
_geom_angle_atom_site_label_1
_geom_angle_atom_site_label_2
_geom_angle_atom_site_label_3
_geom_angle
O3 La1 O5 87.67(16)
O3 La1 O2 105.10(17)
O5 La1 O2 87.06(16)
O3 La1 O11 72.84(15)
O5 La1 O11 142.84(17)
O2 La1 O11 128.02(15)
O3 La1 O6 81.4(2)
O5 La1 O6 68.82(18)
O2 La1 O6 154.93(17)
O11 La1 O6 77.04(17)
O3 La1 O10 124.54(15)
O5 La1 O10 141.76(16)
O2 La1 O10 66.45(15)
O11 La1 O10 72.97(15)
O6 La1 O10 129.94(18)
O3 La1 O12 155.9(2)
O5 La1 O12 81.76(19)
O2 La1 O12 95.9(2)
O11 La1 O12 103.3(2)
O6 La1 O12 74.6(2)
O10 La1 O12 74.54(17)
O3 La1 O9 63.98(14)
O5 La1 O9 135.74(16)
O2 La1 O9 70.18(14)
O11 La1 O9 62.52(15)
O6 La1 O9 132.34(17)
O10 La1 O9 61.81(14)
O12 La1 O9 136.26(17)
O7 La2 O1 85.85(17)
O7 La2 O4 89.72(16)
O1 La2 O4 102.87(16)
O7 La2 O10 139.03(17)
O1 La2 O10 73.03(15)
O4 La2 O10 128.56(15)
O7 La2 O8 69.32(18)
O1 La2 O8 86.76(19)
O4 La2 O8 156.43(16)
O10 La2 O8 74.68(16)
O7 La2 O11 144.96(17)
O1 La2 O11 123.96(15)
O4 La2 O11 67.56(15)
O10 La2 O11 73.25(15)
O8 La2 O11 124.56(17)
O7 La2 O13 79.7(2)
O1 La2 O13 160.51(18)
O4 La2 O13 90.2(2)
O10 La2 O13 110.06(19)
O8 La2 O13 76.0(2)
O11 La2 O13 74.29(18)
O7 La2 O9 137.05(16)
O1 La2 O9 63.60(14)
O4 La2 O9 70.29(14)
O10 La2 O9 62.11(14)
O8 La2 O9 132.61(16)
O11 La2 O9 61.33(14)
O13 La2 O9 135.44(18)
O1 Ni1 O2 164.1(2)
O1 Ni1 N2 89.4(2)
O2 Ni1 N2 104.8(2)
O1 Ni1 O10 88.79(18)
O2 Ni1 O10 81.71(18)
N2 Ni1 O10 101.0(2)
O1 Ni1 N1 100.5(2)
O2 Ni1 N1 88.2(2)
N2 Ni1 N1 83.8(2)
O10 Ni1 N1 169.66(19)
O1 Ni1 O9 78.76(17)
O2 Ni1 O9 86.71(17)
N2 Ni1 O9 168.00(19)
O10 Ni1 O9 76.91(18)
N1 Ni1 O9 100.2(2)
O3 Ni2 O4 165.51(19)
O3 Ni2 N4 89.8(2)
O4 Ni2 N4 102.9(2)
O3 Ni2 O11 88.08(18)
O4 Ni2 O11 82.75(18)
N4 Ni2 O11 100.5(2)
O3 Ni2 N3 101.2(2)
O4 Ni2 N3 87.1(2)
N4 Ni2 N3 85.0(3)
O11 Ni2 N3 169.4(2)
O3 Ni2 O9 78.69(17)
O4 Ni2 O9 88.34(17)
N4 Ni2 O9 168.31(19)
O11 Ni2 O9 77.37(18)
N3 Ni2 O9 99.1(2)
C42 O4 Ni2 127.5(4)
C42 O4 La2 131.7(4)
Ni2 O4 La2 94.30(17)
C20 O2 Ni1 125.9(4)
C20 O2 La1 133.7(4)
Ni1 O2 La1 95.42(17)
C1 O1 Ni1 126.8(4)
C1 O1 La2 125.2(4)
Ni1 O1 La2 94.72(17)
Ni1 O10 La2 92.52(16)
Ni1 O10 La1 91.80(16)
La2 O10 La1 103.53(16)
C23 O3 Ni2 124.0(4)
C23 O3 La1 131.8(4)
Ni2 O3 La1 94.53(17)
Ni2 O9 Ni1 168.4(3)
Ni2 O9 La1 86.30(15)
Ni1 O9 La1 87.14(14)
Ni2 O9 La2 86.02(15)
Ni1 O9 La2 85.08(14)
La1 O9 La2 95.35(15)
Ni2 O11 La1 92.10(17)
Ni2 O11 La2 91.38(17)
La1 O11 La2 103.81(17)
C12 N1 C13 110.4(6)
C12 N1 C14 110.8(6)
C13 N1 C14 107.4(6)
C12 N1 Ni1 106.0(5)
C13 N1 Ni1 111.0(5)
C14 N1 Ni1 111.3(4)
C10 N2 C11 110.5(6)
C10 N2 C7 108.1(6)
C11 N2 C7 109.7(5)
C10 N2 Ni1 110.2(4)
C11 N2 Ni1 107.9(5)
C7 N2 Ni1 110.6(4)
C35 N3 C36 107.4(6)
C35 N3 C34 111.5(6)
C36 N3 C34 109.9(6)
C35 N3 Ni2 111.9(5)
C36 N3 Ni2 111.1(5)
C34 N3 Ni2 105.1(5)
C33 N4 C29 112.0(6)
C33 N4 C32 109.4(6)
C29 N4 C32 108.4(7)
C33 N4 Ni2 107.1(5)
C29 N4 Ni2 110.6(4)
C32 N4 Ni2 109.3(5)
O3 C23 C28 121.1(7)
O3 C23 C24 118.1(7)
C28 C23 C24 120.8(7)
N1 C12 C11 111.8(6)
N1 C12 H12A 109.3
C11 C12 H12A 109.3
N1 C12 H12B 109.3
C11 C12 H12B 109.3
H12A C12 H12B 107.9
N2 C10 H10A 109.5
N2 C10 H10B 109.5
H10A C10 H10B 109.5
N2 C10 H10C 109.5
H10A C10 H10C 109.5
H10B C10 H10C 109.5
O1 C1 C6 120.8(6)
O1 C1 C2 118.7(6)
C6 C1 C2 120.4(6)
C5 C6 C1 119.6(6)
C5 C6 C7 119.9(6)
C1 C6 C7 120.5(6)
C37 C42 O4 119.7(6)
C37 C42 C41 120.3(7)
O4 C42 C41 120.0(7)
C3 C2 C1 117.1(7)
C3 C2 C8 121.8(7)
C1 C2 C8 121.0(6)
C51 O5 La1 139.4(5)
C66 O7 La2 138.2(5)
C53 O6 La1 136.2(6)
C68 O8 La2 136.1(5)
C76 O13 La2 128.7(7)
C41 C44 H44A 109.5
C41 C44 H44B 109.5
H44A C44 H44B 109.5
C41 C44 H44C 109.5
H44A C44 H44C 109.5
H44B C44 H44C 109.5
C18 C19 C20 119.0(9)
C18 C19 C22 121.5(7)
C20 C19 C22 119.5(7)
N1 C14 C15 112.7(6)
N1 C14 H14A 109.0
C15 C14 H14A 109.0
N1 C14 H14B 109.0
C15 C14 H14B 109.0
H14A C14 H14B 107.8
C40 C41 C42 116.4(8)
C40 C41 C44 121.6(8)
C42 C41 C44 122.0(7)
C23 C28 C27 119.4(8)
C23 C28 C29 120.2(7)
C27 C28 C29 120.4(8)
C42 C37 C38 119.8(7)
C42 C37 C36 120.8(7)
C38 C37 C36 119.3(8)
O2 C20 C15 122.2(7)
O2 C20 C19 119.5(7)
C15 C20 C19 118.3(7)
C20 C15 C16 121.5(8)
C20 C15 C14 120.0(6)
C16 C15 C14 118.4(8)
N3 C34 C33 109.5(6)
N3 C34 H34A 109.8
C33 C34 H34A 109.8
N3 C34 H34B 109.8
C33 C34 H34B 109.8
H34A C34 H34B 108.2
N1 C13 H13A 109.5
N1 C13 H13B 109.5
H13A C13 H13B 109.5
N1 C13 H13C 109.5
H13A C13 H13C 109.5
H13B C13 H13C 109.5
C25 C24 C23 117.8(9)
C25 C24 C30 121.7(8)
C23 C24 C30 120.4(7)
C17 C16 C15 118.8(9)
C17 C16 H16 120.6
C15 C16 H16 120.6
C6 C5 C4 122.3(7)
C6 C5 H5 118.9
C4 C5 H5 118.9
C6 C7 N2 114.7(6)
C6 C7 H7A 108.6
N2 C7 H7A 108.6
C6 C7 H7B 108.6
N2 C7 H7B 108.6
H7A C7 H7B 107.6
C75 O12 La1 129.2(6)
C39 C38 C37 121.8(9)
C39 C38 H38 119.1
C37 C38 H38 119.1
C39 C40 C41 125.0(8)
C39 C40 H40 117.5
C41 C40 H40 117.5
C40 C39 C38 116.5(8)
C40 C39 C43 121.6(9)
C38 C39 C43 121.9(10)
C37 C36 N3 114.1(6)
C37 C36 H36A 108.7
N3 C36 H36A 108.7
C37 C36 H36B 108.7
N3 C36 H36B 108.7
H36A C36 H36B 107.6
N4 C29 C28 112.2(7)
N4 C29 H29A 109.2
C28 C29 H29A 109.2
N4 C29 H29B 109.2
C28 C29 H29B 109.2
H29A C29 H29B 107.9
N4 C33 C34 112.2(6)
N4 C33 H33A 109.2
C34 C33 H33A 109.2
N4 C33 H33B 109.2
C34 C33 H33B 109.2
H33A C33 H33B 107.9
C39 C43 H43A 109.5
C39 C43 H43B 109.5
H43A C43 H43B 109.5
C39 C43 H43C 109.5
H43A C43 H43C 109.5
H43B C43 H43C 109.5
C26 C27 C28 119.9(9)
C26 C27 H27 120.1
C28 C27 H27 120.1
C26 C25 C24 123.1(9)
C26 C25 H25 118.4
C24 C25 H25 118.4
N3 C35 H35A 109.5
N3 C35 H35B 109.5
H35A C35 H35B 109.5
N3 C35 H35C 109.5
H35A C35 H35C 109.5
H35B C35 H35C 109.5
N4 C32 H32A 109.5
N4 C32 H32B 109.5
H32A C32 H32B 109.5
N4 C32 H32C 109.5
H32A C32 H32C 109.5
H32B C32 H32C 109.5
C24 C30 H30A 109.5
C24 C30 H30B 109.5
H30A C30 H30B 109.5
C24 C30 H30C 109.5
H30A C30 H30C 109.5
H30B C30 H30C 109.5
C25 C26 C27 119.0(8)
C25 C26 C31 122.1(10)
C27 C26 C31 118.7(11)
O8 C68 C67 124.8(8)
O8 C68 C69 116.3(7)
C67 C68 C69 118.8(8)
C74 C69 C70 115.6(9)
C74 C69 C68 121.0(8)
C70 C69 C68 123.4(9)
C66 C67 C68 125.4(8)
C66 C67 H67 117.3
C68 C67 H67 117.3
O7 C66 C67 123.4(7)
O7 C66 C65 115.5(8)
C67 C66 C65 121.1(8)
C65 C64 C63 119.9(11)
C65 C64 H64 120.0
C63 C64 H64 120.0
C73 C74 C69 123.0(10)
C73 C74 H74 118.5
C69 C74 H74 118.5
C64 C65 C60 117.7(9)
C64 C65 C66 122.8(9)
C60 C65 C66 119.4(8)
C74 C73 C72 119.8(11)
C74 C73 H73 120.1
C72 C73 H73 120.1
C61 C60 C65 119.9(11)
C61 C60 H60 120.0
C65 C60 H60 120.0
C71 C70 C69 122.8(10)
C71 C70 H70 118.6
C69 C70 H70 118.6
C4 C3 C2 123.5(7)
C4 C3 H3 118.3
C2 C3 H3 118.3
C2 C8 H8A 109.5
C2 C8 H8B 109.5
H8A C8 H8B 109.5
C2 C8 H8C 109.5
H8A C8 H8C 109.5
H8B C8 H8C 109.5
C3 C4 C5 117.0(7)
C3 C4 C9 122.9(7)
C5 C4 C9 120.1(8)
C4 C9 H9A 109.5
C4 C9 H9B 109.5
H9A C9 H9B 109.5
C4 C9 H9C 109.5
H9A C9 H9C 109.5
H9B C9 H9C 109.5
C17 C18 C19 123.3(8)
C17 C18 H18 118.4
C19 C18 H18 118.4
N2 C11 C12 108.9(6)
N2 C11 H11A 109.9
C12 C11 H11A 109.9
N2 C11 H11B 109.9
C12 C11 H11B 109.9
H11A C11 H11B 108.3
C18 C17 C16 119.0(8)
C18 C17 C21 120.7(10)
C16 C17 C21 120.2(10)
C19 C22 H22A 109.5
C19 C22 H22B 109.5
H22A C22 H22B 109.5
C19 C22 H22C 109.5
H22A C22 H22C 109.5
H22B C22 H22C 109.5
C17 C21 H21A 109.5
C17 C21 H21B 109.5
H21A C21 H21B 109.5
C17 C21 H21C 109.5
H21A C21 H21C 109.5
H21B C21 H21C 109.5
O5 C51 C52 124.3(7)
O5 C51 C50 115.4(8)
C52 C51 C50 120.2(7)
C59 C54 C55 116.7(10)
C59 C54 C53 117.3(9)
C55 C54 C53 125.9(10)
O6 C53 C52 123.7(9)
O6 C53 C54 117.7(8)
C52 C53 C54 118.5(8)
C49 C50 C45 118.6(10)
C49 C50 C51 122.9(10)
C45 C50 C51 118.5(8)
C51 C52 C53 124.8(8)
C51 C52 H52 117.6
C53 C52 H52 117.6
C56 C55 C54 122.9(13)
C56 C55 H55 118.6
C54 C55 H55 118.6
C50 C45 C46 120.0(11)
C50 C45 H45 120.0
C46 C45 H45 120.0
C47 C46 C45 119.0(14)
C47 C46 H46 120.5
C45 C46 H46 120.5
C62 C63 C64 120.4(11)
C62 C63 H63 119.8
C64 C63 H63 119.8
C50 C49 C48 122.7(14)
C50 C49 H49 118.7
C48 C49 H49 118.7
C26 C31 H31A 109.5
C26 C31 H31B 109.5
H31A C31 H31B 109.5
C26 C31 H31C 109.5
H31A C31 H31C 109.5
H31B C31 H31C 109.5
C57 C56 C55 120.9(14)
C57 C56 H56 119.5
C55 C56 H56 119.5
C62 C61 C60 122.5(12)
C62 C61 H61 118.8
C60 C61 H61 118.8
C56 C57 C58 118.8(13)
C56 C57 H57 120.6
C58 C57 H57 120.6
C54 C59 C58 121.1(12)
C54 C59 H59 119.5
C58 C59 H59 119.5
C61 C62 C63 119.4(11)
C61 C62 H62 120.3
C63 C62 H62 120.3
C48 C47 C46 121.8(13)
C48 C47 H47 119.1
C46 C47 H47 119.1
C57 C58 C59 119.4(14)
C57 C58 H58 120.3
C59 C58 H58 120.3
C47 C48 C49 117.8(14)
C47 C48 H48 121.1
C49 C48 H48 121.1
C71 C72 C73 118.9(10)
C71 C72 H72 120.5
C73 C72 H72 120.5
C70 C71 C72 119.9(10)
C70 C71 H71 120.1
C72 C71 H71 120.1
O18 Cl1 O20 111.5(9)
O18 Cl1 O19 111.6(8)
O20 Cl1 O19 110.5(7)
O18 Cl1 O17 105.1(10)
O20 Cl1 O17 110.4(10)
O19 Cl1 O17 107.6(8)
O12 C75 H75A 109.5
O12 C75 H75B 109.5
H75A C75 H75B 109.5
O12 C75 H75C 109.5
H75A C75 H75C 109.5
H75B C75 H75C 109.5
O13 C76 H76A 109.5
O13 C76 H76B 109.5
H76A C76 H76B 109.5
O13 C76 H76C 109.5
H76A C76 H76C 109.5
H76B C76 H76C 109.5
C78 O16 H16A 109.5
O14 C77 H77A 109.5
O14 C77 H77B 109.5
H77A C77 H77B 109.5
O14 C77 H77C 109.5
H77A C77 H77C 109.5
H77B C77 H77C 109.5
O16 C78 H78A 109.5
O16 C78 H78B 109.5
H78A C78 H78B 109.5
O16 C78 H78C 109.5
H78A C78 H78C 109.5
H78B C78 H78C 109.5

loop_
_geom_bond_atom_site_label_1
_geom_bond_atom_site_label_2
_geom_bond_distance
La1 O3 2.415(5)
La1 O5 2.418(5)
La1 O2 2.441(5)
La1 O11 2.480(4)
La1 O6 2.482(6)
La1 O10 2.546(4)
La1 O12 2.607(6)
La1 O9 2.649(4)
La2 O7 2.409(5)
La2 O1 2.428(5)
La2 O4 2.444(5)
La2 O10 2.477(4)
La2 O8 2.494(5)
La2 O11 2.533(5)
La2 O13 2.564(6)
La2 O9 2.687(4)
Ni1 O1 2.070(4)
Ni1 O2 2.078(4)
Ni1 N2 2.088(6)
Ni1 O10 2.102(5)
Ni1 N1 2.135(6)
Ni1 O9 2.190(4)
Ni2 O3 2.080(4)
Ni2 O4 2.086(4)
Ni2 N4 2.100(6)
Ni2 O11 2.102(5)
Ni2 N3 2.117(6)
Ni2 O9 2.162(4)
O4 C42 1.374(8)
O2 C20 1.334(8)
O1 C1 1.362(8)
O3 C23 1.369(8)
N1 C12 1.446(9)
N1 C13 1.488(10)
N1 C14 1.502(10)
N2 C10 1.458(9)
N2 C11 1.489(10)
N2 C7 1.498(9)
N3 C35 1.489(10)
N3 C36 1.499(9)
N3 C34 1.504(10)
N4 C33 1.466(11)
N4 C29 1.490(10)
N4 C32 1.495(10)
C23 C28 1.378(11)
C23 C24 1.393(11)
C12 C11 1.517(11)
C12 H12A 0.9700
C12 H12B 0.9700
C10 H10A 0.9600
C10 H10B 0.9600
C10 H10C 0.9600
C1 C6 1.386(9)
C1 C2 1.411(9)
C6 C5 1.374(9)
C6 C7 1.490(9)
C42 C37 1.373(11)
C42 C41 1.405(10)
C2 C3 1.391(10)
C2 C8 1.483(11)
O5 C51 1.264(8)
O7 C66 1.279(9)
O6 C53 1.263(9)
O8 C68 1.258(9)
O13 C76 1.404(12)
C44 C41 1.494(12)
C44 H44A 0.9600
C44 H44B 0.9600
C44 H44C 0.9600
C19 C18 1.384(11)
C19 C20 1.424(10)
C19 C22 1.496(12)
C14 C15 1.504(11)
C14 H14A 0.9700
C14 H14B 0.9700
C41 C40 1.398(11)
C28 C27 1.421(11)
C28 C29 1.498(11)
C37 C38 1.391(11)
C37 C36 1.494(10)
C20 C15 1.374(11)
C15 C16 1.417(10)
C34 C33 1.514(12)
C34 H34A 0.9700
C34 H34B 0.9700
C13 H13A 0.9600
C13 H13B 0.9600
C13 H13C 0.9600
C24 C25 1.386(12)
C24 C30 1.497(12)
C16 C17 1.410(13)
C16 H16 0.9300
C5 C4 1.385(11)
C5 H5 0.9300
C7 H7A 0.9700
C7 H7B 0.9700
O12 C75 1.423(11)
C38 C39 1.384(12)
C38 H38 0.9300
C40 C39 1.353(13)
C40 H40 0.9300
C39 C43 1.519(12)
C36 H36A 0.9700
C36 H36B 0.9700
C29 H29A 0.9700
C29 H29B 0.9700
C33 H33A 0.9700
C33 H33B 0.9700
C43 H43A 0.9600
C43 H43B 0.9600
C43 H43C 0.9600
C27 C26 1.378(14)
C27 H27 0.9300
C25 C26 1.363(14)
C25 H25 0.9300
C35 H35A 0.9600
C35 H35B 0.9600
C35 H35C 0.9600
C32 H32A 0.9600
C32 H32B 0.9600
C32 H32C 0.9600
C30 H30A 0.9600
C30 H30B 0.9600
C30 H30C 0.9600
C26 C31 1.541(12)
C68 C67 1.393(12)
C68 C69 1.484(12)
C69 C74 1.378(13)
C69 C70 1.403(12)
C67 C66 1.393(12)
C67 H67 0.9300
C66 C65 1.500(11)
C64 C65 1.371(13)
C64 C63 1.400(14)
C64 H64 0.9300
C74 C73 1.357(14)
C74 H74 0.9300
C65 C60 1.380(13)
C73 C72 1.389(15)
C73 H73 0.9300
C60 C61 1.378(14)
C60 H60 0.9300
C70 C71 1.351(15)
C70 H70 0.9300
C3 C4 1.383(12)
C3 H3 0.9300
C8 H8A 0.9600
C8 H8B 0.9600
C8 H8C 0.9600
C4 C9 1.516(11)
C9 H9A 0.9600
C9 H9B 0.9600
C9 H9C 0.9600
C18 C17 1.346(14)
C18 H18 0.9300
C11 H11A 0.9700
C11 H11B 0.9700
C17 C21 1.523(12)
C22 H22A 0.9600
C22 H22B 0.9600
C22 H22C 0.9600
C21 H21A 0.9600
C21 H21B 0.9600
C21 H21C 0.9600
C51 C52 1.394(12)
C51 C50 1.531(11)
C54 C59 1.350(15)
C54 C55 1.358(13)
C54 C53 1.492(12)
C53 C52 1.403(12)
C50 C49 1.361(12)
C50 C45 1.367(14)
C52 H52 0.9300
C55 C56 1.348(16)
C55 H55 0.9300
C45 C46 1.388(13)
C45 H45 0.9300
C46 C47 1.36(2)
C46 H46 0.9300
C63 C62 1.357(16)
C63 H63 0.9300
C49 C48 1.367(17)
C49 H49 0.9300
C31 H31A 0.9600
C31 H31B 0.9600
C31 H31C 0.9600
C56 C57 1.345(19)
C56 H56 0.9300
C61 C62 1.304(16)
C61 H61 0.9300
C57 C58 1.356(18)
C57 H57 0.9300
C59 C58 1.413(17)
C59 H59 0.9300
C62 H62 0.9300
C47 C48 1.35(2)
C47 H47 0.9300
C58 H58 0.9300
C48 H48 0.9300
C72 C71 1.381(16)
C72 H72 0.9300
C71 H71 0.9300
Cl1 O18 1.333(11)
Cl1 O20 1.369(11)
Cl1 O19 1.397(8)
Cl1 O17 1.450(12)
C75 H75A 0.9600
C75 H75B 0.9600
C75 H75C 0.9600
C76 H76A 0.9600
C76 H76B 0.9600
C76 H76C 0.9600
O14 C77 1.223(19)
O16 C78 1.23(3)
O16 H16A 0.8200
C77 H77A 0.9600
C77 H77B 0.9600
C77 H77C 0.9600
C78 H78A 0.9600
C78 H78B 0.9600
C78 H78C 0.9600
